data_4027621
loop_
_publ_author_name
'Yoichiro Kuninobu'
'Takuya Yoshida'
'Kazuhiko Takai'

_publ_section_title
;
 Correction to Palladium-Catalyzed Synthesis of Dibenzophosphole Oxides
 via Intramolecular Dehydrogenative Cyclization
;
_journal_name_full 'Journal of Organic Chemistry'
_journal_page_first 9436
_journal_page_last 9436
_journal_paper_doi 10.1021/jo3021506
_journal_volume 77
_journal_year 2012
_chemical_formula_moiety 'C22 H15 O P'
_chemical_formula_sum 'C22 H15 O P'
_chemical_formula_weight 326.33
_space_group_IT_number 2
_symmetry_cell_setting triclinic
_symmetry_Int_Tables_number 2
_symmetry_space_group_name_Hall '-P 1'
_symmetry_space_group_name_H-M 'P -1'
_atom_sites_solution_hydrogens geom
_atom_sites_solution_primary direct
_atom_sites_solution_secondary difmap
_cell_angle_alpha 82.572(13)
_cell_angle_beta 71.608(11)
_cell_angle_gamma 62.462(9)
_cell_formula_units_Z 4
_cell_length_a 10.7081(18)
_cell_length_b 11.528(3)
_cell_length_c 15.923(4)
_cell_measurement_reflns_used 5089
_cell_measurement_temperature 153
_cell_measurement_theta_max 27.48
_cell_measurement_theta_min 3.32
_cell_volume 1653.5(7)
_computing_cell_refinement CrystalClear
_computing_data_collection 'CrystalClear (Rigaku, ????)'
_computing_data_reduction CrystalClear
_computing_molecular_graphics 'CrystalStructure 4.0'
_computing_publication_material 'CrystalStructure 4.0 (Rigaku, 2010)'
_computing_structure_refinement 'SHELXL97 (Sheldrick, 2008)'
_computing_structure_solution 'Il Milione (Burla, et al., 2007)'
_diffrn_ambient_temperature 153
_diffrn_detector_area_resol_mean 7.111
_diffrn_measured_fraction_theta_full 0.991
_diffrn_measured_fraction_theta_max 0.991
_diffrn_measurement_device_type 'Rigaku Saturn724'
_diffrn_measurement_method \w
_diffrn_radiation_type 'Mo K\a'
_diffrn_radiation_wavelength 0.71075
_diffrn_reflns_av_R_equivalents 0.0353
_diffrn_reflns_limit_h_max 13
_diffrn_reflns_limit_h_min -13
_diffrn_reflns_limit_k_max 14
_diffrn_reflns_limit_k_min -14
_diffrn_reflns_limit_l_max 20
_diffrn_reflns_limit_l_min -20
_diffrn_reflns_number 21115
_diffrn_reflns_theta_full 27.46
_diffrn_reflns_theta_max 27.47
_diffrn_standards_number 0
_exptl_absorpt_coefficient_mu 0.170
_exptl_absorpt_correction_T_max 0.966
_exptl_absorpt_correction_T_min 0.835
_exptl_absorpt_correction_type multi-scan
_exptl_absorpt_process_details 'REQAB (Rigaku, 1998)'
_exptl_crystal_colour colorless
_exptl_crystal_density_diffrn 1.311
_exptl_crystal_description prism
_exptl_crystal_F_000 680.00
_exptl_crystal_size_max 0.300
_exptl_crystal_size_mid 0.200
_exptl_crystal_size_min 0.200
_refine_diff_density_max 0.530
_refine_diff_density_min -0.430
_refine_ls_extinction_method none
_refine_ls_goodness_of_fit_ref 1.112
_refine_ls_hydrogen_treatment refxyz
_refine_ls_number_parameters 553
_refine_ls_number_reflns 7490
_refine_ls_number_restraints 0
_refine_ls_R_factor_gt 0.0549
_refine_ls_shift/su_max 0.000
_refine_ls_structure_factor_coef Fsqd
_refine_ls_weighting_details 'w = 1/[\s^2^(Fo^2^)+(0.0691P)^2^+0.7884P] where P=(Fo^2^+2Fc^2^)/3'
_refine_ls_weighting_scheme calc
_refine_ls_wR_factor_ref 0.1479
_reflns_number_gt 6504
_reflns_number_total 7490
_reflns_threshold_expression F^2^>2.0\s(F^2^)
_cod_data_source_file jo3021506_si_001.cif
_cod_data_source_block 145-11427
_cod_original_cell_volume 1653.5(6)
_cod_database_code 4027621

loop_
_symmetry_equiv_pos_site_id
_symmetry_equiv_pos_as_xyz
1 +X,+Y,+Z
2 -X,-Y,-Z

loop_
_atom_site_label
_atom_site_type_symbol
_atom_site_fract_x
_atom_site_fract_y
_atom_site_fract_z
_atom_site_U_iso_or_equiv
_atom_site_adp_type
_atom_site_occupancy
_atom_site_symmetry_multiplicity
_atom_site_calc_flag
P1 P -0.17908(5) 0.83969(5) 0.63879(3) 0.02883(14) Uani 1.0 2 d
P2 P 0.44958(5) 0.31413(5) 0.86293(3) 0.03075(14) Uani 1.0 2 d
O1 O -0.33320(15) 0.92917(14) 0.63952(10) 0.0362(4) Uani 1.0 2 d
O2 O 0.60015(15) 0.23045(15) 0.87074(10) 0.0416(4) Uani 1.0 2 d
C1 C -0.1692(2) 0.70430(18) 0.71136(12) 0.0282(4) Uani 1.0 2 d
C2 C 0.42816(19) 0.33675(19) 0.75329(13) 0.0299(4) Uani 1.0 2 d
C3 C 0.4607(2) 0.2439(2) 0.69421(13) 0.0309(4) Uani 1.0 2 d
C4 C 0.3784(2) 0.4178(2) 0.58874(13) 0.0324(5) Uani 1.0 2 d
C5 C 0.43476(19) 0.28241(19) 0.60993(13) 0.0302(4) Uani 1.0 2 d
C6 C 0.3752(2) 0.4884(2) 0.88044(13) 0.0323(4) Uani 1.0 2 d
C7 C 0.37150(19) 0.47268(19) 0.73181(13) 0.0302(4) Uani 1.0 2 d
C8 C 0.3442(2) 0.55727(19) 0.80431(13) 0.0319(4) Uani 1.0 2 d
C9 C -0.0757(2) 0.91028(18) 0.66397(14) 0.0314(4) Uani 1.0 2 d
C10 C -0.1095(2) 0.97900(19) 0.73814(15) 0.0335(5) Uani 1.0 2 d
C11 C -0.0443(3) 0.7763(2) 0.53292(13) 0.0338(5) Uani 1.0 2 d
C12 C 0.3491(2) 0.5113(2) 0.65070(13) 0.0323(4) Uani 1.0 2 d
C13 C 0.4640(3) 0.1901(3) 0.54735(14) 0.0358(5) Uani 1.0 2 d
C14 C -0.0349(3) 0.6094(3) 0.72170(16) 0.0405(5) Uani 1.0 2 d
C15 C 0.3198(2) 0.2581(2) 0.93320(13) 0.0330(5) Uani 1.0 2 d
C16 C 0.3528(3) 0.4550(3) 0.50507(14) 0.0390(5) Uani 1.0 2 d
C17 C 0.0681(3) 0.8150(2) 0.51756(14) 0.0364(5) Uani 1.0 2 d
C18 C 0.4368(3) 0.2300(3) 0.46728(16) 0.0418(5) Uani 1.0 2 d
C19 C 0.0545(2) 0.88657(19) 0.59231(14) 0.0350(5) Uani 1.0 2 d
C20 C 0.3072(3) 0.6885(3) 0.95247(16) 0.0442(6) Uani 1.0 2 d
C21 C -0.2970(3) 0.6930(3) 0.75638(14) 0.0386(5) Uani 1.0 2 d
C22 C 0.2938(3) 0.6931(3) 0.80370(16) 0.0402(5) Uani 1.0 2 d
C23 C 0.3561(3) 0.5536(3) 0.95416(15) 0.0389(5) Uani 1.0 2 d
C24 C 0.1763(3) 0.7853(3) 0.43568(15) 0.0450(6) Uani 1.0 2 d
C25 C 0.1499(3) 0.9309(2) 0.59922(17) 0.0424(6) Uani 1.0 2 d
C26 C 0.1199(3) 0.9996(2) 0.67638(18) 0.0428(6) Uani 1.0 2 d
C27 C -0.0120(3) 1.02592(19) 0.74656(16) 0.0375(5) Uani 1.0 2 d
C28 C -0.0430(3) 1.0968(2) 0.82258(18) 0.0431(6) Uani 1.0 2 d
C29 C -0.2895(3) 0.5870(3) 0.81084(16) 0.0506(6) Uani 1.0 2 d
C30 C -0.0454(3) 0.7043(3) 0.47008(15) 0.0433(5) Uani 1.0 2 d
C31 C -0.1568(3) 0.4949(3) 0.82134(15) 0.0493(6) Uani 1.0 2 d
C32 C 0.3816(3) 0.3637(3) 0.44613(15) 0.0429(5) Uani 1.0 2 d
C33 C 0.2764(3) 0.7571(3) 0.87719(17) 0.0456(6) Uani 1.0 2 d
C34 C 0.3695(3) 0.1240(3) 0.9471(3) 0.0660(9) Uani 1.0 2 d
C35 C 0.1737(3) 0.7160(3) 0.37239(16) 0.0514(7) Uani 1.0 2 d
C36 C -0.0289(3) 0.5056(3) 0.77720(17) 0.0471(6) Uani 1.0 2 d
C37 C 0.2181(3) 1.0437(3) 0.6870(3) 0.0585(8) Uani 1.0 2 d
C38 C 0.1739(3) 0.3385(3) 0.9701(2) 0.0568(8) Uani 1.0 2 d
C39 C 0.0551(3) 1.1373(3) 0.8305(3) 0.0539(7) Uani 1.0 2 d
C40 C 0.0657(3) 0.6735(3) 0.38914(16) 0.0521(7) Uani 1.0 2 d
C41 C 0.1858(3) 1.1102(3) 0.7623(3) 0.0643(9) Uani 1.0 2 d
C42 C 0.1307(3) 0.1606(3) 1.04166(18) 0.0563(7) Uani 1.0 2 d
C43 C 0.0801(3) 0.2895(3) 1.0246(2) 0.0586(8) Uani 1.0 2 d
C44 C 0.2750(4) 0.0750(4) 1.0012(3) 0.0770(11) Uani 1.0 2 d
H3 H 0.500(3) 0.156(3) 0.7096(14) 0.027(6) Uiso 1.0 2 d
H10 H -0.201(3) 0.998(3) 0.7842(16) 0.036(6) Uiso 1.0 2 d
H12 H 0.306(3) 0.604(3) 0.6309(15) 0.031(6) Uiso 1.0 2 d
H13 H 0.508(3) 0.096(3) 0.5615(16) 0.039(7) Uiso 1.0 2 d
H14 H 0.054(3) 0.617(3) 0.6908(18) 0.052(8) Uiso 1.0 2 d
H16 H 0.311(3) 0.548(3) 0.4905(16) 0.040(7) Uiso 1.0 2 d
H18 H 0.463(4) 0.164(3) 0.422(2) 0.065(9) Uiso 1.0 2 d
H20 H 0.304(3) 0.735(2) 0.9993(14) 0.023(5) Uiso 1.0 2 d
H21 H -0.390(3) 0.759(3) 0.7453(17) 0.043(7) Uiso 1.0 2 d
H22 H 0.270(3) 0.741(3) 0.7539(19) 0.053(8) Uiso 1.0 2 d
H23 H 0.379(3) 0.501(3) 1.0034(18) 0.043(7) Uiso 1.0 2 d
H24 H 0.256(3) 0.814(3) 0.4254(16) 0.044(7) Uiso 1.0 2 d
H25 H 0.233(3) 0.919(3) 0.5542(18) 0.053(8) Uiso 1.0 2 d
H28 H -0.139(3) 1.116(3) 0.8683(16) 0.038(6) Uiso 1.0 2 d
H29 H -0.373(4) 0.575(3) 0.844(2) 0.072(10) Uiso 1.0 2 d
H30 H -0.127(3) 0.680(3) 0.4809(17) 0.043(7) Uiso 1.0 2 d
H31 H -0.149(4) 0.422(3) 0.858(2) 0.061(9) Uiso 1.0 2 d
H32 H 0.363(3) 0.393(3) 0.3859(18) 0.052(8) Uiso 1.0 2 d
H33 H 0.247(3) 0.852(3) 0.8710(18) 0.052(8) Uiso 1.0 2 d
H34 H 0.486(4) 0.066(4) 0.920(3) 0.092(12) Uiso 1.0 2 d
H35 H 0.246(4) 0.690(3) 0.316(2) 0.058(8) Uiso 1.0 2 d
H36 H 0.070(4) 0.439(3) 0.781(2) 0.067(9) Uiso 1.0 2 d
H37 H 0.311(4) 1.023(4) 0.636(3) 0.073(10) Uiso 1.0 2 d
H38 H 0.141(5) 0.434(4) 0.959(3) 0.102(13) Uiso 1.0 2 d
H39 H 0.030(4) 1.186(3) 0.884(2) 0.064(9) Uiso 1.0 2 d
H40 H 0.064(4) 0.625(3) 0.348(2) 0.057(8) Uiso 1.0 2 d
H41 H 0.254(4) 1.139(4) 0.772(3) 0.087(11) Uiso 1.0 2 d
H42 H 0.059(4) 0.124(3) 1.081(2) 0.068(9) Uiso 1.0 2 d
H43 H -0.019(5) 0.350(4) 1.052(3) 0.106(13) Uiso 1.0 2 d
H44 H 0.313(5) -0.033(5) 1.010(3) 0.137(17) Uiso 1.0 2 d

loop_
_atom_site_aniso_label
_atom_site_aniso_U_11
_atom_site_aniso_U_22
_atom_site_aniso_U_33
_atom_site_aniso_U_12
_atom_site_aniso_U_13
_atom_site_aniso_U_23
P1 0.0239(3) 0.0261(3) 0.0333(3) -0.01116(19) -0.00519(19) 0.00288(19)
P2 0.0221(3) 0.0329(3) 0.0306(3) -0.0091(2) -0.00676(18) 0.0071(2)
O1 0.0271(7) 0.0323(8) 0.0452(9) -0.0099(6) -0.0113(6) 0.0021(6)
O2 0.0238(7) 0.0458(9) 0.0445(9) -0.0070(7) -0.0123(6) 0.0073(7)
C1 0.0274(9) 0.0290(10) 0.0267(9) -0.0144(8) -0.0025(7) -0.0017(7)
C2 0.0212(8) 0.0302(10) 0.0324(10) -0.0104(8) -0.0046(7) 0.0066(8)
C3 0.0216(9) 0.0301(10) 0.0347(10) -0.0098(8) -0.0055(7) 0.0076(8)
C4 0.0232(9) 0.0375(11) 0.0342(10) -0.0133(8) -0.0091(8) 0.0087(8)
C5 0.0210(8) 0.0324(10) 0.0334(10) -0.0112(8) -0.0053(7) 0.0038(8)
C6 0.0213(9) 0.0357(11) 0.0353(10) -0.0117(8) -0.0057(7) 0.0046(8)
C7 0.0217(9) 0.0304(10) 0.0338(10) -0.0103(8) -0.0065(7) 0.0070(8)
C8 0.0233(9) 0.0316(10) 0.0362(10) -0.0110(8) -0.0066(8) 0.0048(8)
C9 0.0243(9) 0.0236(9) 0.0424(11) -0.0109(8) -0.0068(8) 0.0075(8)
C10 0.0252(9) 0.0260(10) 0.0465(12) -0.0119(8) -0.0074(9) 0.0039(9)
C11 0.0309(10) 0.0318(10) 0.0317(10) -0.0123(8) -0.0051(8) 0.0072(8)
C12 0.0277(9) 0.0297(10) 0.0354(10) -0.0111(8) -0.0095(8) 0.0079(8)
C13 0.0277(10) 0.0353(11) 0.0422(12) -0.0138(9) -0.0083(8) 0.0018(9)
C14 0.0303(10) 0.0348(12) 0.0503(13) -0.0137(9) -0.0080(9) 0.0076(10)
C15 0.0293(10) 0.0378(11) 0.0282(9) -0.0133(9) -0.0096(8) 0.0090(8)
C16 0.0375(11) 0.0391(12) 0.0382(11) -0.0147(10) -0.0150(9) 0.0085(9)
C17 0.0273(10) 0.0308(11) 0.0391(11) -0.0092(8) -0.0050(8) 0.0121(9)
C18 0.0337(11) 0.0491(14) 0.0414(12) -0.0170(10) -0.0098(9) -0.0049(10)
C19 0.0253(9) 0.0252(10) 0.0465(12) -0.0102(8) -0.0057(8) 0.0107(8)
C20 0.0375(12) 0.0491(14) 0.0437(13) -0.0189(11) -0.0065(10) -0.0078(11)
C21 0.0307(10) 0.0438(12) 0.0359(11) -0.0181(10) -0.0027(9) 0.0064(9)
C22 0.0360(11) 0.0340(11) 0.0449(12) -0.0127(9) -0.0109(10) 0.0053(10)
C23 0.0300(10) 0.0477(13) 0.0378(11) -0.0183(10) -0.0072(9) 0.0012(10)
C24 0.0306(11) 0.0481(14) 0.0398(12) -0.0123(10) -0.0035(9) 0.0167(10)
C25 0.0259(10) 0.0327(11) 0.0613(15) -0.0147(9) -0.0045(10) 0.0103(10)
C26 0.0295(10) 0.0266(11) 0.0712(16) -0.0148(9) -0.0125(10) 0.0078(10)
C27 0.0279(10) 0.0241(10) 0.0588(14) -0.0117(8) -0.0123(9) 0.0054(9)
C28 0.0369(12) 0.0295(11) 0.0655(15) -0.0130(9) -0.0210(11) 0.0013(10)
C29 0.0470(14) 0.0551(15) 0.0416(13) -0.0285(12) 0.0024(11) 0.0112(11)
C30 0.0390(12) 0.0507(14) 0.0346(11) -0.0180(11) -0.0074(9) 0.0022(10)
C31 0.0579(15) 0.0386(13) 0.0352(12) -0.0192(12) -0.0005(11) 0.0106(10)
C32 0.0392(12) 0.0523(14) 0.0358(11) -0.0183(11) -0.0142(9) 0.0046(10)
C33 0.0425(12) 0.0359(12) 0.0535(14) -0.0161(10) -0.0074(11) -0.0052(10)
C34 0.0405(14) 0.0440(15) 0.094(3) -0.0137(12) -0.0115(14) 0.0246(15)
C35 0.0357(12) 0.0612(16) 0.0328(12) -0.0089(11) -0.0034(9) 0.0128(11)
C36 0.0427(13) 0.0351(12) 0.0500(14) -0.0101(10) -0.0107(11) 0.0086(10)
C37 0.0374(13) 0.0452(14) 0.098(3) -0.0260(12) -0.0147(14) 0.0033(14)
C38 0.0361(12) 0.0349(13) 0.082(2) -0.0156(11) 0.0031(12) 0.0058(12)
C39 0.0472(14) 0.0370(13) 0.087(2) -0.0205(11) -0.0288(14) 0.0001(13)
C40 0.0473(14) 0.0639(17) 0.0316(12) -0.0152(12) -0.0091(10) -0.0001(11)
C41 0.0487(15) 0.0473(15) 0.113(3) -0.0296(13) -0.0306(16) -0.0003(16)
C42 0.0472(14) 0.0649(17) 0.0585(16) -0.0330(14) -0.0158(12) 0.0285(13)
C43 0.0378(13) 0.0467(15) 0.0782(19) -0.0225(12) 0.0065(13) -0.0017(13)
C44 0.0542(17) 0.0533(18) 0.112(3) -0.0264(15) -0.0210(17) 0.0395(18)

loop_
_atom_type_symbol
_atom_type_description
_atom_type_scat_dispersion_real
_atom_type_scat_dispersion_imag
_atom_type_scat_source
C C 0.0033 0.0016
;
International Tables for Crystallography
(1992, Vol. C, Tables 4.2.6.8 and 6.1.1.4)
;
H H 0.0000 0.0000
;
International Tables for Crystallography
(1992, Vol. C, Table 6.1.1.4)
;
O O 0.0106 0.0060
;
International Tables for Crystallography
(1992, Vol. C, Tables 4.2.6.8 and 6.1.1.4)
;
P P 0.1023 0.0942
;
International Tables for Crystallography
(1992, Vol. C, Tables 4.2.6.8 and 6.1.1.4)
;

loop_
_geom_angle_atom_site_label_1
_geom_angle_atom_site_label_2
_geom_angle_atom_site_label_3
_geom_angle
_geom_angle_publ_flag
O1 P1 C1 111.50(10) yes
O1 P1 C9 117.27(10) yes
O1 P1 C11 117.81(10) yes
C1 P1 C9 107.79(11) yes
C1 P1 C11 108.47(9) yes
C9 P1 C11 92.21(12) yes
O2 P2 C2 117.06(8) yes
O2 P2 C6 117.19(12) yes
O2 P2 C15 111.33(10) yes
C2 P2 C6 92.01(10) yes
C2 P2 C15 108.54(12) yes
C6 P2 C15 109.05(9) yes
P1 C1 C14 121.02(18) yes
P1 C1 C21 119.45(15) yes
C14 C1 C21 119.5(2) yes
P2 C2 C3 128.34(16) yes
P2 C2 C7 110.38(17) yes
C3 C2 C7 121.3(2) yes
C2 C3 C5 119.73(19) yes
C5 C4 C12 120.0(2) yes
C5 C4 C16 118.4(3) yes
C12 C4 C16 121.6(2) yes
C3 C5 C4 118.8(2) yes
C3 C5 C13 121.76(19) yes
C4 C5 C13 119.4(2) yes
P2 C6 C8 111.01(17) yes
P2 C6 C23 128.29(17) yes
C8 C6 C23 120.6(2) yes
C2 C7 C8 112.98(19) yes
C2 C7 C12 119.9(2) yes
C8 C7 C12 127.09(19) yes
C6 C8 C7 113.52(19) yes
C6 C8 C22 119.1(3) yes
C7 C8 C22 127.3(2) yes
P1 C9 C10 128.19(17) yes
P1 C9 C19 110.25(18) yes
C10 C9 C19 121.6(3) yes
C9 C10 C27 119.98(19) yes
P1 C11 C17 110.40(18) yes
P1 C11 C30 128.3(2) yes
C17 C11 C30 121.24(19) yes
C4 C12 C7 120.2(2) yes
C5 C13 C18 120.5(3) yes
C1 C14 C36 120.3(3) yes
P2 C15 C34 118.15(16) yes
P2 C15 C38 123.92(19) yes
C34 C15 C38 117.8(3) yes
C4 C16 C32 120.9(3) yes
C11 C17 C19 113.86(18) yes
C11 C17 C24 119.2(3) yes
C19 C17 C24 127.0(3) yes
C13 C18 C32 120.2(3) yes
C9 C19 C17 113.1(3) yes
C9 C19 C25 119.3(3) yes
C17 C19 C25 127.59(19) yes
C23 C20 C33 119.8(3) yes
C1 C21 C29 119.7(2) yes
C8 C22 C33 119.9(3) yes
C6 C23 C20 119.8(3) yes
C17 C24 C35 119.6(3) yes
C19 C25 C26 120.5(2) yes
C25 C26 C27 120.0(3) yes
C25 C26 C37 122.1(3) yes
C27 C26 C37 117.9(3) yes
C10 C27 C26 118.7(3) yes
C10 C27 C28 121.5(2) yes
C26 C27 C28 119.8(3) yes
C27 C28 C39 120.5(3) yes
C21 C29 C31 120.3(3) yes
C11 C30 C40 118.6(3) yes
C29 C31 C36 120.5(3) yes
C16 C32 C18 120.7(3) yes
C20 C33 C22 120.8(3) yes
C15 C34 C44 120.8(3) yes
C24 C35 C40 121.0(3) yes
C14 C36 C31 119.7(3) yes
C26 C37 C41 120.7(3) yes
C15 C38 C43 121.1(3) yes
C28 C39 C41 120.0(4) yes
C30 C40 C35 120.3(3) yes
C37 C41 C39 121.0(4) yes
C43 C42 C44 120.0(3) yes
C38 C43 C42 120.7(3) yes
C34 C44 C42 119.3(3) yes
C2 C3 H3 119.1(16) no
C5 C3 H3 121.1(16) no
C9 C10 H10 120(2) no
C27 C10 H10 120(2) no
C4 C12 H12 114.2(16) no
C7 C12 H12 125.5(15) no
C5 C13 H13 118.8(17) no
C18 C13 H13 120.7(17) no
C1 C14 H14 119.7(16) no
C36 C14 H14 119.9(16) no
C4 C16 H16 119.2(17) no
C32 C16 H16 119.9(17) no
C13 C18 H18 120.2(18) no
C32 C18 H18 119.4(18) no
C23 C20 H20 121.9(13) no
C33 C20 H20 117.8(13) no
C1 C21 H21 117.9(17) no
C29 C21 H21 122.3(18) no
C8 C22 H22 120(2) no
C33 C22 H22 120(2) no
C6 C23 H23 116.4(19) no
C20 C23 H23 123.9(19) no
C17 C24 H24 118.4(15) no
C35 C24 H24 122.0(14) no
C19 C25 H25 122(3) no
C26 C25 H25 118(3) no
C27 C28 H28 116(2) no
C39 C28 H28 123(2) no
C21 C29 H29 123.1(18) no
C31 C29 H29 116.6(19) no
C11 C30 H30 120.6(15) no
C40 C30 H30 120.7(15) no
C29 C31 H31 122(2) no
C36 C31 H31 118.0(19) no
C16 C32 H32 119.4(17) no
C18 C32 H32 119.9(17) no
C20 C33 H33 123.2(19) no
C22 C33 H33 115.9(18) no
C15 C34 H34 115(3) no
C44 C34 H34 124(3) no
C24 C35 H35 124(3) no
C40 C35 H35 115(3) no
C14 C36 H36 118(2) no
C31 C36 H36 123(2) no
C26 C37 H37 116(3) no
C41 C37 H37 124(3) no
C15 C38 H38 117(3) no
C43 C38 H38 122(3) no
C28 C39 H39 118(3) no
C41 C39 H39 122(3) no
C30 C40 H40 118(2) no
C35 C40 H40 122(2) no
C37 C41 H41 121.7(19) no
C39 C41 H41 117.3(19) no
C43 C42 H42 120.1(15) no
C44 C42 H42 119.7(15) no
C38 C43 H43 118(3) no
C42 C43 H43 121(3) no
C34 C44 H44 121(3) no
C42 C44 H44 119(3) no

loop_
_geom_bond_atom_site_label_1
_geom_bond_atom_site_label_2
_geom_bond_distance
_geom_bond_publ_flag
P1 O1 1.4848(15) yes
P1 C1 1.800(2) yes
P1 C9 1.801(3) yes
P1 C11 1.8074(19) yes
P2 O2 1.4842(16) yes
P2 C2 1.802(3) yes
P2 C6 1.809(3) yes
P2 C15 1.806(3) yes
C1 C14 1.393(3) yes
C1 C21 1.388(4) yes
C2 C3 1.364(4) yes
C2 C7 1.433(3) yes
C3 C5 1.429(3) yes
C4 C5 1.427(3) yes
C4 C12 1.414(4) yes
C4 C16 1.417(4) yes
C5 C13 1.411(4) yes
C6 C8 1.404(3) yes
C6 C23 1.386(4) yes
C7 C8 1.478(4) yes
C7 C12 1.368(3) yes
C8 C22 1.400(4) yes
C9 C10 1.364(4) yes
C9 C19 1.430(3) yes
C10 C27 1.425(4) yes
C11 C17 1.410(4) yes
C11 C30 1.386(4) yes
C13 C18 1.371(4) yes
C14 C36 1.382(4) yes
C15 C34 1.395(4) yes
C15 C38 1.367(3) yes
C16 C32 1.362(4) yes
C17 C19 1.467(4) yes
C17 C24 1.398(3) yes
C18 C32 1.409(4) yes
C19 C25 1.373(5) yes
C20 C23 1.392(4) yes
C20 C33 1.391(4) yes
C21 C29 1.390(4) yes
C22 C33 1.381(5) yes
C24 C35 1.379(5) yes
C25 C26 1.416(4) yes
C26 C27 1.425(3) yes
C26 C37 1.423(5) yes
C27 C28 1.412(4) yes
C28 C39 1.375(5) yes
C29 C31 1.373(4) yes
C30 C40 1.401(3) yes
C31 C36 1.382(5) yes
C34 C44 1.393(6) yes
C35 C40 1.394(5) yes
C37 C41 1.369(6) yes
C38 C43 1.389(5) yes
C39 C41 1.399(4) yes
C42 C43 1.348(5) yes
C42 C44 1.380(4) yes
C3 H3 0.93(3) no
C10 H10 0.97(3) no
C12 H12 1.00(3) no
C13 H13 0.99(3) no
C14 H14 0.97(4) no
C16 H16 0.98(3) no
C18 H18 1.00(4) no
C20 H20 0.96(3) no
C21 H21 0.99(3) no
C22 H22 0.94(3) no
C23 H23 0.95(3) no
C24 H24 1.01(4) no
C25 H25 0.91(3) no
C28 H28 1.00(3) no
C29 H29 0.94(4) no
C30 H30 1.00(4) no
C31 H31 0.95(3) no
C32 H32 1.03(3) no
C33 H33 0.99(3) no
C34 H34 1.07(4) no
C35 H35 0.96(3) no
C36 H36 1.00(3) no
C37 H37 1.01(3) no
C38 H38 0.99(5) no
C39 H39 0.98(4) no
C40 H40 0.92(4) no
C41 H41 0.98(6) no
C42 H42 1.04(4) no
C43 H43 0.95(4) no
C44 H44 1.12(6) no

loop_
_geom_contact_atom_site_label_1
_geom_contact_atom_site_label_2
_geom_contact_distance
_geom_contact_publ_flag
_geom_contact_site_symmetry_2
O1 C10 3.523(4) no .
O1 C21 3.032(3) no .
O1 C30 3.560(3) no .
O2 C3 3.532(4) no .
O2 C23 3.544(3) no .
O2 C34 3.099(4) no .
C1 C31 2.770(4) no .
C2 C4 2.794(3) no .
C3 C12 2.824(3) no .
C4 C18 2.808(4) no .
C5 C7 2.817(4) no .
C5 C32 2.796(4) no .
C6 C33 2.772(4) no .
C6 C38 3.245(4) no .
C8 C20 2.791(4) no .
C9 C14 3.331(4) no .
C9 C26 2.792(4) no .
C10 C25 2.816(3) no .
C11 C14 3.356(4) no .
C11 C35 2.767(3) no .
C12 C22 3.152(4) no .
C13 C16 2.794(4) no .
C14 C29 2.762(4) no .
C15 C42 2.783(4) no .
C17 C40 2.788(5) no .
C19 C27 2.825(4) no .
C21 C36 2.775(4) no .
C22 C23 2.791(4) no .
C24 C25 3.147(5) no .
C24 C30 2.811(5) no .
C26 C39 2.818(5) no .
C27 C41 2.791(5) no .
C28 C37 2.793(4) no .
C34 C43 2.738(4) no .
C38 C44 2.748(5) no .
O1 C3 3.316(3) no 1_465
O1 C13 3.279(3) no 1_465
O1 C18 3.372(4) no 2_566
O2 C10 3.411(3) no 1_645
O2 C28 3.252(3) no 1_645
C3 O1 3.316(3) no 1_645
C9 C24 3.484(4) no 2_576
C10 O2 3.411(3) no 1_465
C10 C35 3.586(4) no 2_576
C12 C14 3.544(4) no .
C12 C16 3.521(4) no 2_666
C13 O1 3.279(3) no 1_645
C14 C12 3.544(4) no .
C16 C12 3.521(4) no 2_666
C16 C24 3.587(4) no .
C16 C35 3.574(4) no .
C17 C19 3.512(3) no 2_576
C17 C25 3.535(4) no 2_576
C18 O1 3.372(4) no 2_566
C19 C17 3.512(3) no 2_576
C19 C24 3.497(3) no 2_576
C23 C23 3.465(4) no 2_667
C24 C9 3.484(4) no 2_576
C24 C16 3.587(4) no .
C24 C19 3.497(3) no 2_576
C25 C17 3.535(4) no 2_576
C26 C35 3.547(4) no 2_576
C26 C40 3.551(4) no 2_576
C27 C35 3.359(4) no 2_576
C28 O2 3.252(3) no 1_465
C35 C10 3.586(4) no 2_576
C35 C16 3.574(4) no .
C35 C26 3.547(4) no 2_576
C35 C27 3.359(4) no 2_576
C40 C26 3.551(4) no 2_576
P1 H10 3.02(3) no .
P1 H14 2.89(3) no .
P1 H21 2.82(3) no .
P1 H30 3.07(3) no .
P2 H3 3.00(3) no .
P2 H23 2.98(3) no .
P2 H34 2.77(4) no .
P2 H38 2.88(4) no .
O1 H10 3.39(4) no .
O1 H21 2.58(3) no .
O1 H30 3.47(3) no .
O2 H3 3.41(3) no .
O2 H23 3.40(3) no .
O2 H34 2.62(5) no .
C1 H10 3.55(3) no .
C1 H29 3.27(4) no .
C1 H30 3.58(3) no .
C1 H36 3.30(3) no .
C2 H12 3.37(3) no .
C2 H38 3.59(4) no .
C3 H13 2.66(3) no .
C4 H3 3.31(3) no .
C4 H13 3.34(3) no .
C4 H32 3.34(4) no .
C5 H12 3.32(3) no .
C5 H16 3.33(3) no .
C5 H18 3.32(4) no .
C6 H20 3.28(3) no .
C6 H22 3.27(3) no .
C6 H38 2.75(5) no .
C7 H3 3.27(3) no .
C7 H22 2.79(3) no .
C8 H12 2.86(3) no .
C8 H23 3.25(3) no .
C8 H33 3.28(4) no .
C8 H38 3.38(5) no .
C9 H14 3.03(3) no .
C9 H25 3.26(4) no .
C10 H28 2.62(3) no .
C11 H14 3.08(3) no .
C11 H24 3.33(3) no .
C11 H40 3.22(4) no .
C12 H16 2.66(3) no .
C12 H22 2.93(4) no .
C13 H3 2.68(3) no .
C13 H32 3.33(3) no .
C14 H21 3.28(3) no .
C14 H31 3.23(4) no .
C15 H3 3.52(2) no .
C15 H23 3.52(4) no .
C15 H43 3.24(4) no .
C15 H44 3.45(6) no .
C16 H12 2.58(3) no .
C16 H18 3.30(4) no .
C17 H14 3.35(3) no .
C17 H25 2.77(4) no .
C17 H30 3.34(4) no .
C17 H35 3.29(3) no .
C18 H16 3.30(3) no .
C19 H10 3.31(2) no .
C19 H14 3.29(3) no .
C19 H24 2.78(3) no .
C20 H22 3.26(3) no .
C21 H14 3.27(4) no .
C21 H31 3.26(3) no .
C22 H12 3.00(3) no .
C22 H20 3.26(3) no .
C23 H33 3.33(3) no .
C23 H38 3.17(6) no .
C24 H25 2.94(4) no .
C24 H40 3.25(5) no .
C25 H24 2.89(3) no .
C25 H37 2.63(5) no .
C26 H10 3.33(3) no .
C26 H28 3.33(2) no .
C26 H41 3.33(6) no .
C27 H25 3.27(3) no .
C27 H37 3.33(4) no .
C27 H39 3.29(5) no .
C28 H10 2.67(4) no .
C28 H41 3.27(5) no .
C29 H36 3.31(4) no .
C30 H35 3.25(3) no .
C31 H14 3.26(4) no .
C31 H21 3.30(3) no .
C32 H13 3.31(3) no .
C33 H23 3.29(3) no .
C34 H38 3.25(4) no .
C34 H42 3.34(4) no .
C35 H30 3.33(3) no .
C36 H29 3.22(4) no .
C37 H25 2.63(4) no .
C37 H39 3.30(3) no .
C38 H34 3.31(3) no .
C38 H42 3.33(4) no .
C39 H37 3.35(3) no .
C40 H24 3.34(4) no .
C41 H28 3.33(3) no .
C42 H34 3.39(4) no .
C42 H38 3.29(5) no .
C43 H44 3.37(5) no .
C44 H43 3.23(4) no .
H3 H13 2.51(4) no .
H3 H34 3.35(5) no .
H10 H28 2.44(5) no .
H12 H16 2.38(4) no .
H12 H22 2.49(5) no .
H13 H18 2.38(5) no .
H14 H36 2.33(5) no .
H16 H32 2.36(5) no .
H18 H32 2.41(4) no .
H20 H23 2.43(4) no .
H20 H33 2.38(4) no .
H21 H29 2.44(5) no .
H22 H33 2.29(5) no .
H23 H38 3.27(7) no .
H24 H25 2.40(5) no .
H24 H35 2.45(5) no .
H25 H37 2.41(6) no .
H28 H39 2.39(6) no .
H29 H31 2.29(5) no .
H30 H40 2.34(4) no .
H31 H36 2.37(5) no .
H34 H44 2.58(8) no .
H35 H40 2.29(6) no .
H37 H41 2.45(6) no .
H38 H43 2.37(7) no .
H39 H41 2.36(5) no .
H42 H43 2.37(6) no .
H42 H44 2.45(5) no .
P1 H18 3.49(4) no 2_566
P2 H35 3.57(3) no 2_666
O1 H3 2.54(3) no 1_465
O1 H13 2.41(3) no 1_465
O1 H18 2.56(5) no 2_566
O1 H24 3.38(4) no 2_576
O1 H25 3.46(3) no 2_576
O1 H37 3.47(4) no 1_455
O2 H10 2.73(2) no 1_645
O2 H20 2.72(3) no 2_667
O2 H28 2.46(3) no 1_645
O2 H35 3.16(3) no 2_666
O2 H44 2.77(5) no 2_657
C1 H32 3.54(4) no 2_566
C1 H40 3.59(4) no 2_566
C2 H24 3.51(2) no 2_666
C2 H35 3.19(4) no 2_666
C2 H36 3.34(4) no .
C2 H41 3.49(5) no 1_545
C3 H24 2.84(3) no 2_666
C3 H35 3.51(4) no 2_666
C3 H36 3.59(3) no .
C3 H41 2.87(5) no 1_545
C4 H14 3.16(3) no .
C4 H16 3.36(3) no 2_666
C4 H24 3.53(3) no 2_666
C5 H24 2.85(3) no 2_666
C5 H25 3.60(3) no 2_666
C5 H41 3.44(4) no 1_545
C6 H29 3.15(5) no 1_655
C6 H43 3.25(4) no 2_567
C7 H14 3.26(4) no .
C7 H35 3.49(3) no 2_666
C7 H36 3.27(4) no .
C8 H29 3.38(5) no 1_655
C8 H43 3.26(4) no 2_567
C9 H24 3.28(3) no 2_576
C10 H24 3.53(3) no 2_576
C10 H35 3.49(3) no 2_576
C10 H42 3.08(4) no 2_567
C11 H16 3.38(3) no .
C11 H25 3.51(3) no 2_576
C12 H14 2.69(3) no .
C12 H16 3.42(3) no 2_666
C12 H32 3.60(4) no 2_666
C12 H36 3.45(4) no .
C13 H24 3.14(4) no 2_666
C13 H25 2.86(3) no 2_666
C13 H30 3.37(3) no 2_566
C13 H37 3.03(5) no 1_545
C13 H37 3.51(3) no 2_666
C14 H12 3.45(3) no .
C14 H40 3.23(4) no 2_566
C15 H41 3.46(5) no 1_545
C16 H12 3.40(3) no 2_666
C16 H14 3.52(3) no .
C16 H30 3.37(4) no 2_566
C17 H12 3.42(3) no .
C17 H16 2.94(3) no .
C18 H13 3.59(3) no 2_656
C18 H21 3.55(3) no 2_566
C18 H25 3.06(3) no 2_666
C18 H30 2.84(3) no 2_566
C18 H37 3.11(3) no 2_666
C19 H12 3.27(2) no .
C19 H24 3.57(3) no 2_576
C20 H23 3.30(3) no 2_667
C20 H28 3.34(3) no 2_577
C20 H29 3.02(3) no 1_655
C20 H31 3.37(3) no 2_567
C20 H39 3.48(3) no 2_577
C20 H43 3.34(6) no 2_567
C20 H44 3.48(7) no 1_565
C21 H32 2.97(4) no 2_566
C21 H40 3.60(3) no 2_566
C22 H29 3.42(4) no 1_655
C22 H42 3.36(3) no 2_567
C22 H43 3.31(5) no 2_567
C23 H23 2.89(4) no 2_667
C23 H29 2.98(4) no 1_655
C23 H29 3.39(4) no 2_567
C23 H31 3.06(3) no 2_567
C23 H43 3.28(5) no 2_567
C24 H16 2.61(3) no .
C25 H12 3.39(3) no .
C25 H22 3.24(3) no .
C26 H22 2.98(3) no .
C27 H22 3.30(3) no .
C27 H33 3.60(3) no .
C27 H35 3.33(3) no 2_576
C27 H42 3.08(3) no 2_567
C28 H20 3.320(18) no 2_577
C28 H31 3.44(4) no 1_565
C28 H33 3.32(3) no .
C28 H35 3.50(3) no 2_576
C28 H42 2.85(4) no 2_567
C28 H44 3.55(5) no 2_567
C29 H23 3.01(3) no 2_567
C29 H32 3.42(4) no 2_566
C29 H40 3.24(3) no 2_566
C30 H16 3.49(3) no .
C31 H23 3.03(3) no 2_567
C31 H39 3.38(3) no 1_545
C31 H40 2.86(4) no 2_566
C32 H12 3.36(3) no 2_666
C32 H21 3.48(3) no 2_566
C32 H30 2.86(4) no 2_566
C33 H21 3.53(3) no 1_655
C33 H29 3.24(4) no 1_655
C33 H42 3.06(4) no 2_567
C33 H43 3.35(6) no 2_567
C34 H34 3.07(4) no 2_657
C34 H41 3.35(5) no 1_545
C34 H44 3.34(6) no 2_657
C35 H16 2.76(3) no .
C35 H32 3.33(3) no .
C36 H40 2.86(4) no 2_566
C37 H13 3.39(3) no 1_565
C37 H18 3.19(3) no 2_666
C37 H22 3.36(3) no .
C37 H33 3.44(3) no .
C38 H36 3.41(4) no .
C38 H38 3.11(4) no 2_567
C38 H39 3.43(5) no 1_545
C38 H43 3.21(4) no 2_567
C39 H31 2.98(3) no 1_565
C39 H33 3.08(3) no .
C39 H36 3.53(4) no 1_565
C40 H16 3.18(3) no .
C40 H32 3.32(3) no .
C41 H3 3.47(3) no 1_565
C41 H33 3.14(3) no .
C41 H36 3.42(4) no 1_565
C42 H10 3.21(3) no 2_567
C42 H28 3.30(3) no 2_567
C42 H39 2.96(4) no 1_545
C43 H38 2.95(4) no 2_567
C43 H39 2.96(4) no 1_545
C44 H10 3.34(3) no 2_567
C44 H28 3.34(3) no 2_567
C44 H34 2.91(5) no 2_657
C44 H39 3.37(4) no 1_545
H3 O1 2.54(3) no 1_645
H3 C41 3.47(3) no 1_545
H3 H10 3.38(4) no 1_645
H3 H24 2.94(4) no 2_666
H3 H37 3.56(6) no 1_545
H3 H41 2.60(6) no 1_545
H10 O2 2.73(2) no 1_465
H10 C42 3.21(3) no 2_567
H10 C44 3.34(3) no 2_567
H10 H3 3.38(4) no 1_465
H10 H34 3.16(5) no 1_465
H10 H42 2.87(5) no 2_567
H10 H44 3.12(6) no 2_567
H12 C14 3.45(3) no .
H12 C16 3.40(3) no 2_666
H12 C17 3.42(3) no .
H12 C19 3.27(2) no .
H12 C25 3.39(3) no .
H12 C32 3.36(3) no 2_666
H12 H14 2.50(5) no .
H12 H16 3.59(3) no 2_666
H12 H25 3.48(4) no .
H12 H32 3.49(5) no 2_666
H13 O1 2.41(3) no 1_645
H13 C18 3.59(3) no 2_656
H13 C37 3.39(3) no 1_545
H13 H13 3.23(5) no 2_656
H13 H18 2.85(5) no 2_656
H13 H24 3.21(5) no 2_666
H13 H25 2.74(4) no 2_666
H13 H37 2.53(6) no 1_545
H13 H37 3.21(4) no 2_666
H13 H41 3.50(4) no 1_545
H14 C4 3.16(3) no .
H14 C7 3.26(4) no .
H14 C12 2.69(3) no .
H14 C16 3.52(3) no .
H14 H12 2.50(5) no .
H14 H16 3.38(4) no .
H16 C4 3.36(3) no 2_666
H16 C11 3.38(3) no .
H16 C12 3.42(3) no 2_666
H16 C17 2.94(3) no .
H16 C24 2.61(3) no .
H16 C30 3.49(3) no .
H16 C35 2.76(3) no .
H16 C40 3.18(3) no .
H16 H12 3.59(3) no 2_666
H16 H14 3.38(4) no .
H16 H24 2.95(4) no .
H16 H35 3.15(4) no .
H18 P1 3.49(4) no 2_566
H18 O1 2.56(5) no 2_566
H18 C37 3.19(3) no 2_666
H18 H13 2.85(5) no 2_656
H18 H21 2.92(5) no 2_566
H18 H25 3.07(5) no 2_666
H18 H30 3.13(4) no 2_566
H18 H37 2.38(4) no 2_666
H20 O2 2.72(3) no 2_667
H20 C28 3.320(18) no 2_577
H20 H23 3.22(3) no 2_667
H20 H28 2.51(3) no 2_577
H20 H29 3.37(4) no 1_655
H20 H31 3.24(4) no 2_567
H20 H39 3.21(4) no 2_577
H20 H44 2.74(7) no 1_565
H21 C18 3.55(3) no 2_566
H21 C32 3.48(3) no 2_566
H21 C33 3.53(3) no 1_455
H21 H18 2.92(5) no 2_566
H21 H32 2.76(5) no 2_566
H21 H33 3.47(4) no 1_455
H22 C25 3.24(3) no .
H22 C26 2.98(3) no .
H22 C27 3.30(3) no .
H22 C37 3.36(3) no .
H22 H25 3.58(4) no .
H22 H32 3.54(4) no 2_666
H22 H42 3.44(4) no 2_567
H23 C20 3.30(3) no 2_667
H23 C23 2.89(4) no 2_667
H23 C29 3.01(3) no 2_567
H23 C31 3.03(3) no 2_567
H23 H20 3.22(3) no 2_667
H23 H23 2.55(5) no 2_667
H23 H29 3.39(5) no 1_655
H23 H29 2.48(5) no 2_567
H23 H31 2.60(4) no 2_567
H24 O1 3.38(4) no 2_576
H24 C2 3.51(2) no 2_666
H24 C3 2.84(3) no 2_666
H24 C4 3.53(3) no 2_666
H24 C5 2.85(3) no 2_666
H24 C9 3.28(3) no 2_576
H24 C10 3.53(3) no 2_576
H24 C13 3.14(4) no 2_666
H24 C19 3.57(3) no 2_576
H24 H3 2.94(4) no 2_666
H24 H13 3.21(5) no 2_666
H24 H16 2.95(4) no .
H25 O1 3.46(3) no 2_576
H25 C5 3.60(3) no 2_666
H25 C11 3.51(3) no 2_576
H25 C13 2.86(3) no 2_666
H25 C18 3.06(3) no 2_666
H25 H12 3.48(4) no .
H25 H13 2.74(4) no 2_666
H25 H18 3.07(5) no 2_666
H25 H22 3.58(4) no .
H28 O2 2.46(3) no 1_465
H28 C20 3.34(3) no 2_577
H28 C42 3.30(3) no 2_567
H28 C44 3.34(3) no 2_567
H28 H20 2.51(3) no 2_577
H28 H31 3.46(5) no 1_565
H28 H35 3.59(4) no 2_576
H28 H42 2.59(4) no 2_567
H28 H44 2.65(6) no 2_567
H29 C6 3.15(5) no 1_455
H29 C8 3.38(5) no 1_455
H29 C20 3.02(3) no 1_455
H29 C22 3.42(4) no 1_455
H29 C23 2.98(4) no 1_455
H29 C23 3.39(4) no 2_567
H29 C33 3.24(4) no 1_455
H29 H20 3.37(4) no 1_455
H29 H23 3.39(5) no 1_455
H29 H23 2.48(5) no 2_567
H29 H32 3.59(5) no 2_566
H30 C13 3.37(3) no 2_566
H30 C16 3.37(4) no 2_566
H30 C18 2.84(3) no 2_566
H30 C32 2.86(4) no 2_566
H30 H18 3.13(4) no 2_566
H30 H32 3.11(5) no 2_566
H31 C20 3.37(3) no 2_567
H31 C23 3.06(3) no 2_567
H31 C28 3.44(4) no 1_545
H31 C39 2.98(3) no 1_545
H31 H20 3.24(4) no 2_567
H31 H23 2.60(4) no 2_567
H31 H28 3.46(5) no 1_545
H31 H38 3.58(7) no 2_567
H31 H39 2.57(4) no 1_545
H31 H40 3.16(5) no 2_566
H32 C1 3.54(4) no 2_566
H32 C12 3.60(4) no 2_666
H32 C21 2.97(4) no 2_566
H32 C29 3.42(4) no 2_566
H32 C35 3.33(3) no .
H32 C40 3.32(3) no .
H32 H12 3.49(5) no 2_666
H32 H21 2.76(5) no 2_566
H32 H22 3.54(4) no 2_666
H32 H29 3.59(5) no 2_566
H32 H30 3.11(5) no 2_566
H32 H35 3.24(4) no .
H32 H40 3.26(4) no .
H33 C27 3.60(3) no .
H33 C28 3.32(3) no .
H33 C37 3.44(3) no .
H33 C39 3.08(3) no .
H33 C41 3.14(3) no .
H33 H21 3.47(4) no 1_655
H33 H39 3.45(4) no .
H33 H41 3.50(6) no .
H33 H42 3.01(5) no 2_567
H33 H44 3.12(8) no 1_565
H34 C34 3.07(4) no 2_657
H34 C44 2.91(5) no 2_657
H34 H10 3.16(5) no 1_645
H34 H34 2.83(6) no 2_657
H34 H44 2.59(8) no 2_657
H35 P2 3.57(3) no 2_666
H35 O2 3.16(3) no 2_666
H35 C2 3.19(4) no 2_666
H35 C3 3.51(4) no 2_666
H35 C7 3.49(3) no 2_666
H35 C10 3.49(3) no 2_576
H35 C27 3.33(3) no 2_576
H35 C28 3.50(3) no 2_576
H35 H16 3.15(4) no .
H35 H28 3.59(4) no 2_576
H35 H32 3.24(4) no .
H36 C2 3.34(4) no .
H36 C3 3.59(3) no .
H36 C7 3.27(4) no .
H36 C12 3.45(4) no .
H36 C38 3.41(4) no .
H36 C39 3.53(4) no 1_545
H36 C41 3.42(4) no 1_545
H36 H38 3.14(6) no .
H36 H39 3.29(5) no 1_545
H36 H40 3.18(6) no 2_566
H36 H41 3.08(5) no 1_545
H36 H43 3.57(7) no 2_567
H37 O1 3.47(4) no 1_655
H37 C13 3.03(5) no 1_565
H37 C13 3.51(3) no 2_666
H37 C18 3.11(3) no 2_666
H37 H3 3.56(6) no 1_565
H37 H13 2.53(6) no 1_565
H37 H13 3.21(4) no 2_666
H37 H18 2.38(4) no 2_666
H38 C38 3.11(4) no 2_567
H38 C43 2.95(4) no 2_567
H38 H31 3.58(7) no 2_567
H38 H36 3.14(6) no .
H38 H38 2.62(5) no 2_567
H38 H43 2.23(6) no 2_567
H39 C20 3.48(3) no 2_577
H39 C31 3.38(3) no 1_565
H39 C38 3.43(5) no 1_565
H39 C42 2.96(4) no 1_565
H39 C43 2.96(4) no 1_565
H39 C44 3.37(4) no 1_565
H39 H20 3.21(4) no 2_577
H39 H31 2.57(4) no 1_565
H39 H33 3.45(4) no .
H39 H36 3.29(5) no 1_565
H39 H42 3.20(5) no 1_565
H39 H43 3.24(7) no 1_565
H40 C1 3.59(4) no 2_566
H40 C14 3.23(4) no 2_566
H40 C21 3.60(3) no 2_566
H40 C29 3.24(3) no 2_566
H40 C31 2.86(4) no 2_566
H40 C36 2.86(4) no 2_566
H40 H31 3.16(5) no 2_566
H40 H32 3.26(4) no .
H40 H36 3.18(6) no 2_566
H41 C2 3.49(5) no 1_565
H41 C3 2.87(5) no 1_565
H41 C5 3.44(4) no 1_565
H41 C15 3.46(5) no 1_565
H41 C34 3.35(5) no 1_565
H41 H3 2.60(6) no 1_565
H41 H13 3.50(4) no 1_565
H41 H33 3.50(6) no .
H41 H36 3.08(5) no 1_565
H42 C10 3.08(4) no 2_567
H42 C22 3.36(3) no 2_567
H42 C27 3.08(3) no 2_567
H42 C28 2.85(4) no 2_567
H42 C33 3.06(4) no 2_567
H42 H10 2.87(5) no 2_567
H42 H22 3.44(4) no 2_567
H42 H28 2.59(4) no 2_567
H42 H33 3.01(5) no 2_567
H42 H39 3.20(5) no 1_545
H43 C6 3.25(4) no 2_567
H43 C8 3.26(4) no 2_567
H43 C20 3.34(6) no 2_567
H43 C22 3.31(5) no 2_567
H43 C23 3.28(5) no 2_567
H43 C33 3.35(6) no 2_567
H43 C38 3.21(4) no 2_567
H43 H36 3.57(7) no 2_567
H43 H38 2.23(6) no 2_567
H43 H39 3.24(7) no 1_545
H44 O2 2.77(5) no 2_657
H44 C20 3.48(7) no 1_545
H44 C28 3.55(5) no 2_567
H44 C34 3.34(6) no 2_657
H44 H10 3.12(6) no 2_567
H44 H20 2.74(7) no 1_545
H44 H28 2.65(6) no 2_567
H44 H33 3.12(8) no 1_545
H44 H34 2.59(8) no 2_657

loop_
_geom_torsion_atom_site_label_1
_geom_torsion_atom_site_label_2
_geom_torsion_atom_site_label_3
_geom_torsion_atom_site_label_4
_geom_torsion
_geom_torsion_publ_flag
O1 P1 C1 C14 -179.05(15) no
O1 P1 C1 C21 2.2(2) no
O1 P1 C9 C10 57.18(19) no
O1 P1 C9 C19 -122.04(11) no
O1 P1 C11 C17 119.49(14) no
O1 P1 C11 C30 -57.8(2) no
C1 P1 C9 C10 -69.58(16) no
C1 P1 C9 C19 111.21(12) no
C9 P1 C1 C14 -48.99(17) no
C9 P1 C1 C21 132.24(15) no
C1 P1 C11 C17 -112.69(14) no
C1 P1 C11 C30 69.98(19) no
C11 P1 C1 C14 49.6(2) no
C11 P1 C1 C21 -129.14(16) no
C9 P1 C11 C17 -3.11(13) no
C9 P1 C11 C30 179.56(16) no
C11 P1 C9 C10 -179.79(16) no
C11 P1 C9 C19 1.00(12) no
O2 P2 C2 C3 58.9(3) no
O2 P2 C2 C7 -119.96(13) no
O2 P2 C6 C8 118.90(14) no
O2 P2 C6 C23 -57.1(2) no
O2 P2 C15 C34 -33.2(2) no
O2 P2 C15 C38 150.28(18) no
C2 P2 C6 C8 -3.10(15) no
C2 P2 C6 C23 -179.09(18) no
C6 P2 C2 C3 -179.03(18) no
C6 P2 C2 C7 2.15(14) no
C2 P2 C15 C34 97.06(17) no
C2 P2 C15 C38 -79.5(2) no
C15 P2 C2 C3 -68.16(18) no
C15 P2 C2 C7 113.02(13) no
C6 P2 C15 C34 -164.02(16) no
C6 P2 C15 C38 19.4(3) no
C15 P2 C6 C8 -113.50(14) no
C15 P2 C6 C23 70.5(2) no
P1 C1 C14 C36 -179.57(17) no
P1 C1 C21 C29 178.45(16) no
C14 C1 C21 C29 -0.3(4) no
C21 C1 C14 C36 -0.8(4) no
P2 C2 C3 C5 179.70(13) no
P2 C2 C7 C8 -0.7(2) no
P2 C2 C7 C12 178.98(13) no
C3 C2 C7 C8 -179.66(18) no
C3 C2 C7 C12 0.1(3) no
C7 C2 C3 C5 -1.6(3) no
C2 C3 C5 C4 1.6(3) no
C2 C3 C5 C13 -178.71(18) no
C5 C4 C12 C7 -1.4(3) no
C12 C4 C5 C3 -0.1(3) no
C12 C4 C5 C13 -179.82(18) no
C5 C4 C16 C32 -0.2(4) no
C16 C4 C5 C3 -179.89(18) no
C16 C4 C5 C13 0.4(3) no
C12 C4 C16 C32 -179.97(19) no
C16 C4 C12 C7 178.37(19) no
C3 C5 C13 C18 179.44(18) no
C4 C5 C13 C18 -0.9(3) no
P2 C6 C8 C7 3.2(3) no
P2 C6 C8 C22 -176.28(13) no
P2 C6 C23 C20 175.01(15) no
C8 C6 C23 C20 -0.6(4) no
C23 C6 C8 C7 179.59(19) no
C23 C6 C8 C22 0.1(3) no
C2 C7 C8 C6 -1.7(3) no
C2 C7 C8 C22 177.82(18) no
C2 C7 C12 C4 1.4(3) no
C8 C7 C12 C4 -178.88(18) no
C12 C7 C8 C6 178.65(19) no
C12 C7 C8 C22 -1.9(4) no
C6 C8 C22 C33 0.5(4) no
C7 C8 C22 C33 -178.91(19) no
P1 C9 C10 C27 179.12(12) no
P1 C9 C19 C17 1.30(19) no
P1 C9 C19 C25 -178.95(12) no
C10 C9 C19 C17 -177.97(16) no
C10 C9 C19 C25 1.8(3) no
C19 C9 C10 C27 -1.7(3) no
C9 C10 C27 C26 0.0(3) no
C9 C10 C27 C28 -179.66(17) no
P1 C11 C17 C19 4.4(2) no
P1 C11 C17 C24 -174.49(12) no
P1 C11 C30 C40 175.20(13) no
C17 C11 C30 C40 -1.9(3) no
C30 C11 C17 C19 -178.01(17) no
C30 C11 C17 C24 3.1(3) no
C5 C13 C18 C32 1.1(4) no
C1 C14 C36 C31 1.2(5) no
P2 C15 C34 C44 179.5(3) no
P2 C15 C38 C43 -179.1(2) no
C34 C15 C38 C43 4.3(5) no
C38 C15 C34 C44 -3.8(5) no
C4 C16 C32 C18 0.4(4) no
C11 C17 C19 C9 -3.8(3) no
C11 C17 C19 C25 176.47(17) no
C11 C17 C24 C35 -1.6(3) no
C19 C17 C24 C35 179.58(17) no
C24 C17 C19 C9 175.02(18) no
C24 C17 C19 C25 -4.7(4) no
C13 C18 C32 C16 -0.9(4) no
C9 C19 C25 C26 -0.1(3) no
C17 C19 C25 C26 179.65(17) no
C23 C20 C33 C22 -0.0(4) no
C33 C20 C23 C6 0.6(4) no
C1 C21 C29 C31 1.1(4) no
C8 C22 C33 C20 -0.6(4) no
C17 C24 C35 C40 -0.9(4) no
C19 C25 C26 C27 -1.6(3) no
C19 C25 C26 C37 178.16(18) no
C25 C26 C27 C10 1.6(3) no
C25 C26 C27 C28 -178.67(17) no
C25 C26 C37 C41 179.8(2) no
C27 C26 C37 C41 -0.4(4) no
C37 C26 C27 C10 -178.16(19) no
C37 C26 C27 C28 1.6(3) no
C10 C27 C28 C39 177.84(17) no
C26 C27 C28 C39 -1.9(3) no
C27 C28 C39 C41 1.0(4) no
C21 C29 C31 C36 -0.7(5) no
C11 C30 C40 C35 -0.7(4) no
C29 C31 C36 C14 -0.4(5) no
C15 C34 C44 C42 -0.2(6) no
C24 C35 C40 C30 2.1(4) no
C26 C37 C41 C39 -0.5(4) no
C15 C38 C43 C42 -0.8(6) no
C28 C39 C41 C37 0.2(4) no
C43 C42 C44 C34 3.9(6) no
C44 C42 C43 C38 -3.4(6) no
